data_7216677
loop_
_publ_author_name
'Zhao, Tingting'
'Zhang, Lirong'
'Wang, Dongmei'
'Li, Guanghua'
'Huo, Qisheng'
'Liu, Yunling'

_publ_section_title
;
 Rational design and synthesis of a series of 3D lanthanide metal--organic
 frameworks with different structures driven by reaction conditions
;
_journal_issue 44
_journal_name_full CrystEngComm
_journal_page_first 10181
_journal_paper_doi 10.1039/C4CE00858H
_journal_volume 16
_journal_year 2014
_chemical_formula_moiety 'C8 H5 Eu K N4 O10.50 S2'
_chemical_formula_sum 'C8 H5 Eu K N4 O10.5 S2'
_chemical_formula_weight 580.34
_chemical_melting_point ?
_chemical_name_systematic
; 
 ? 
;
_space_group_IT_number 15
_symmetry_cell_setting monoclinic
_symmetry_space_group_name_Hall '-C 2yc'
_symmetry_space_group_name_H-M 'C 1 2/c 1'
_atom_sites_solution_hydrogens geom
_atom_sites_solution_primary direct
_atom_sites_solution_secondary difmap
_audit_creation_method SHELXL-97
_cell_angle_alpha 90.00
_cell_angle_beta 90.709(6)
_cell_angle_gamma 90.00
_cell_formula_units_Z 8
_cell_length_a 18.017(7)
_cell_length_b 8.423(4)
_cell_length_c 20.231(8)
_cell_measurement_reflns_used 2691
_cell_measurement_temperature 296(2)
_cell_measurement_theta_max 24.99
_cell_measurement_theta_min 2.01
_cell_volume 3070(2)
_computing_cell_refinement 'Bruker SMART'
_computing_data_collection 'Bruker SMART'
_computing_data_reduction 'Bruker SAINT'
_computing_molecular_graphics SHELXP-97
_computing_publication_material SHELXTL
_computing_structure_refinement 'SHELXL-97 (Sheldrick, 1997)'
_computing_structure_solution 'SHELXS-97 (Sheldrick, 1990)'
_diffrn_ambient_temperature 296(2)
_diffrn_detector_area_resol_mean 9.00cm
_diffrn_measured_fraction_theta_full 0.997
_diffrn_measured_fraction_theta_max 0.997
_diffrn_measurement_device_type 'CCD area detector'
_diffrn_measurement_method 'phi and omega scans'
_diffrn_radiation_monochromator graphite
_diffrn_radiation_source 'fine-focus sealed tube'
_diffrn_radiation_type MoK\a
_diffrn_radiation_wavelength 0.71073
_diffrn_reflns_av_R_equivalents 0.0254
_diffrn_reflns_av_sigmaI/netI 0.0285
_diffrn_reflns_limit_h_max 21
_diffrn_reflns_limit_h_min -18
_diffrn_reflns_limit_k_max 9
_diffrn_reflns_limit_k_min -9
_diffrn_reflns_limit_l_max 24
_diffrn_reflns_limit_l_min -19
_diffrn_reflns_number 7559
_diffrn_reflns_theta_full 24.99
_diffrn_reflns_theta_max 24.99
_diffrn_reflns_theta_min 2.01
_diffrn_standards_decay_% none
_diffrn_standards_interval_count none
_diffrn_standards_interval_time none
_diffrn_standards_number none
_exptl_absorpt_coefficient_mu 4.698
_exptl_absorpt_correction_T_max 0.4471
_exptl_absorpt_correction_T_min 0.3583
_exptl_absorpt_correction_type empirical
_exptl_absorpt_process_details SADABS
_exptl_crystal_colour colourless
_exptl_crystal_density_diffrn 2.511
_exptl_crystal_density_meas ?
_exptl_crystal_density_method 'not measured'
_exptl_crystal_description block
_exptl_crystal_F_000 2232
_exptl_crystal_size_max 0.24
_exptl_crystal_size_mid 0.19
_exptl_crystal_size_min 0.17
_refine_diff_density_max 0.441
_refine_diff_density_min -0.596
_refine_diff_density_rms 0.096
_refine_ls_extinction_method none
_refine_ls_goodness_of_fit_ref 1.064
_refine_ls_hydrogen_treatment mixed
_refine_ls_matrix_type full
_refine_ls_number_parameters 255
_refine_ls_number_reflns 2691
_refine_ls_number_restraints 11
_refine_ls_restrained_S_all 1.181
_refine_ls_R_factor_all 0.0212
_refine_ls_R_factor_gt 0.0193
_refine_ls_shift/su_max 0.001
_refine_ls_shift/su_mean 0.000
_refine_ls_structure_factor_coef Fsqd
_refine_ls_weighting_details 'calc w=1/[\s^2^(Fo^2^)+(0.0176P)^2^+3.0170P] where P=(Fo^2^+2Fc^2^)/3'
_refine_ls_weighting_scheme calc
_refine_ls_wR_factor_gt 0.0452
_refine_ls_wR_factor_ref 0.0463
_reflns_number_gt 2490
_reflns_number_total 2691
_reflns_threshold_expression >2sigma(I)
_cod_data_source_file c4ce00858h2.cif
_cod_data_source_block compound6
_cod_depositor_comments
;
The following automatic conversions were performed:

'_chemical_melting_point' value 'not measured' was changed to '?' -
the value is undefined or not given.

Automatic conversion script
Id: cif_fix_values 2281 2013-09-26 08:29:07Z andrius 

 Adding full bibliography for 7216672--7216683.cif.

The following automatic conversions were performed:

'_exptl_crystal_density_meas' value 'none' was changed to '?' - the
value is perceived as not measured.

Automatic conversion script
Id: cif_fix_values 3008 2015-01-20 13:52:24Z robertas 
;
_cod_original_sg_symbol_H-M c2/c
_cod_original_formula_sum 'C8 H5 Eu K N4 O10.50 S2'
_cod_database_code 7216677

loop_
_symmetry_equiv_pos_as_xyz
'x, y, z'
'-x, y, -z+1/2'
'x+1/2, y+1/2, z'
'-x+1/2, y+1/2, -z+1/2'
'-x, -y, -z'
'x, -y, z-1/2'
'-x+1/2, -y+1/2, -z'
'x+1/2, -y+1/2, z-1/2'

loop_
_atom_site_label
_atom_site_type_symbol
_atom_site_fract_x
_atom_site_fract_y
_atom_site_fract_z
_atom_site_U_iso_or_equiv
_atom_site_adp_type
_atom_site_occupancy
_atom_site_symmetry_multiplicity
_atom_site_calc_flag
_atom_site_refinement_flags
Eu1 Eu 0.207884(9) 0.014324(19) 0.480088(8) 0.01354(7) Uani 1 1 d .
K1 K 0.00603(5) -0.00826(9) 0.59919(5) 0.0296(2) Uani 1 1 d D
S1 S 0.15209(6) -0.44203(14) 0.21296(5) 0.0367(3) Uani 1 1 d .
S2 S -0.02641(6) -0.49415(11) 0.62620(6) 0.0282(2) Uani 1 1 d .
O1 O 0.13143(12) -0.1046(3) 0.38246(12) 0.0234(6) Uani 1 1 d .
O2 O 0.25235(13) -0.1476(3) 0.38930(11) 0.0213(6) Uani 1 1 d .
O3 O 0.28325(14) -0.5310(3) 0.40253(12) 0.0232(6) Uani 1 1 d .
O4 O 0.36563(15) -0.4326(4) 0.33185(14) 0.0406(8) Uani 1 1 d .
O5 O 0.11448(14) -0.1679(3) 0.52137(12) 0.0236(6) Uani 1 1 d .
O6 O 0.18018(13) -0.3752(3) 0.48898(12) 0.0235(6) Uani 1 1 d .
O7 O 0.18672(12) -0.6925(3) 0.52209(12) 0.0195(5) Uani 1 1 d .
O8 O 0.08766(12) -0.8396(3) 0.50323(12) 0.0196(5) Uani 1 1 d .
O9 O 0.19311(16) 0.1993(3) 0.38749(13) 0.0310(7) Uani 1 1 d D
N1 N 0.13312(16) -0.2965(4) 0.26379(15) 0.0250(7) Uani 1 1 d .
N2 N 0.2261(2) -0.5117(4) 0.25051(17) 0.0322(9) Uani 1 1 d .
N3 N 0.02313(16) -0.3542(3) 0.59403(15) 0.0215(7) Uani 1 1 d .
N4 N 0.01469(16) -0.6461(3) 0.59292(15) 0.0226(7) Uani 1 1 d .
C1 C 0.18526(18) -0.2973(4) 0.31052(16) 0.0169(7) Uani 1 1 d .
C2 C 0.23846(19) -0.4214(4) 0.30304(16) 0.0186(7) Uani 1 1 d .
C3 C 0.18893(19) -0.1735(4) 0.36398(17) 0.0186(8) Uani 1 1 d .
C4 C 0.3025(2) -0.4625(4) 0.34933(18) 0.0202(8) Uani 1 1 d .
C5 C 0.07475(17) -0.4202(4) 0.55677(16) 0.0145(7) Uani 1 1 d .
C6 C 0.06959(17) -0.5903(4) 0.55644(16) 0.0156(7) Uani 1 1 d .
C7 C 0.12780(18) -0.3130(4) 0.51973(17) 0.0164(7) Uani 1 1 d .
C8 C 0.11751(18) -0.7142(4) 0.52396(17) 0.0162(7) Uani 1 1 d .
O1W O -0.08455(19) -0.1992(4) 0.71438(14) 0.0502(9) Uani 1 1 d D
O2W O 0.0000 0.0886(6) 0.7500 0.0682(16) Uani 1 2 d SD
H9A H 0.220(2) 0.295(4) 0.383(2) 0.080 Uiso 1 1 d D
H9B H 0.159(2) 0.189(6) 0.3529(19) 0.080 Uiso 1 1 d D
H1A H -0.105(2) -0.138(3) 0.7455(15) 0.080 Uiso 1 1 d D
H1B H -0.0554(16) -0.271(4) 0.7362(17) 0.080 Uiso 1 1 d D
H2 H -0.039(2) 0.159(5) 0.743(3) 0.080 Uiso 1 1 d D

loop_
_atom_site_aniso_label
_atom_site_aniso_U_11
_atom_site_aniso_U_22
_atom_site_aniso_U_33
_atom_site_aniso_U_23
_atom_site_aniso_U_13
_atom_site_aniso_U_12
Eu1 0.01152(11) 0.01421(11) 0.01487(11) -0.00060(7) -0.00028(7) 0.00037(6)
K1 0.0189(4) 0.0219(5) 0.0479(6) -0.0043(4) 0.0006(4) 0.0023(3)
S1 0.0409(6) 0.0418(7) 0.0269(6) -0.0132(5) -0.0163(5) 0.0115(5)
S2 0.0251(5) 0.0211(5) 0.0388(6) 0.0011(4) 0.0165(5) 0.0009(4)
O1 0.0181(13) 0.0237(14) 0.0284(14) -0.0048(11) 0.0025(11) 0.0030(11)
O2 0.0175(13) 0.0246(14) 0.0218(13) -0.0048(11) -0.0017(11) 0.0003(10)
O3 0.0298(15) 0.0227(14) 0.0171(14) 0.0035(10) -0.0037(11) -0.0027(11)
O4 0.0199(15) 0.074(2) 0.0283(16) 0.0087(15) 0.0011(13) -0.0004(15)
O5 0.0310(15) 0.0108(13) 0.0290(14) 0.0009(10) 0.0035(12) -0.0040(10)
O6 0.0161(13) 0.0300(15) 0.0244(14) 0.0075(11) 0.0054(11) 0.0047(11)
O7 0.0123(13) 0.0184(13) 0.0277(14) -0.0022(10) 0.0004(11) -0.0002(10)
O8 0.0153(13) 0.0111(13) 0.0324(14) -0.0038(10) -0.0016(11) -0.0005(10)
O9 0.0421(18) 0.0254(16) 0.0252(15) 0.0054(12) -0.0109(13) -0.0097(13)
N1 0.0220(17) 0.0291(19) 0.0237(17) -0.0006(14) -0.0053(14) 0.0030(13)
N2 0.040(2) 0.035(2) 0.0214(18) -0.0105(14) -0.0109(17) 0.0134(15)
N3 0.0218(16) 0.0156(16) 0.0273(17) -0.0011(13) 0.0054(14) 0.0027(12)
N4 0.0182(16) 0.0186(17) 0.0312(18) 0.0016(13) 0.0061(14) -0.0007(12)
C1 0.0180(18) 0.0176(19) 0.0150(18) 0.0013(14) 0.0011(15) -0.0025(14)
C2 0.0224(19) 0.0189(19) 0.0146(18) 0.0011(14) -0.0001(15) 0.0000(15)
C3 0.022(2) 0.0146(18) 0.0192(19) 0.0028(14) 0.0006(16) -0.0021(15)
C4 0.021(2) 0.021(2) 0.0179(19) -0.0044(15) -0.0012(16) 0.0044(15)
C5 0.0121(17) 0.0142(18) 0.0172(18) -0.0004(14) -0.0034(14) 0.0022(14)
C6 0.0122(17) 0.0157(18) 0.0190(18) 0.0002(14) -0.0015(14) 0.0000(14)
C7 0.0115(17) 0.018(2) 0.0201(18) 0.0029(14) -0.0049(15) -0.0027(14)
C8 0.0159(18) 0.0137(18) 0.0188(18) 0.0034(14) -0.0026(14) 0.0020(14)
O1W 0.064(2) 0.054(2) 0.0325(18) -0.0102(15) -0.0033(16) 0.0066(17)
O2W 0.027(3) 0.038(3) 0.140(5) 0.000 0.006(3) 0.000

loop_
_atom_type_symbol
_atom_type_description
_atom_type_scat_dispersion_real
_atom_type_scat_dispersion_imag
_atom_type_scat_source
C C 0.0033 0.0016 'International Tables Vol C Tables 4.2.6.8 and 6.1.1.4'
H H 0.0000 0.0000 'International Tables Vol C Tables 4.2.6.8 and 6.1.1.4'
N N 0.0061 0.0033 'International Tables Vol C Tables 4.2.6.8 and 6.1.1.4'
O O 0.0106 0.0060 'International Tables Vol C Tables 4.2.6.8 and 6.1.1.4'
S S 0.1246 0.1234 'International Tables Vol C Tables 4.2.6.8 and 6.1.1.4'
K K 0.2009 0.2494 'International Tables Vol C Tables 4.2.6.8 and 6.1.1.4'
Eu Eu -0.1578 3.6682 'International Tables Vol C Tables 4.2.6.8 and 6.1.1.4'

loop_
_geom_angle_atom_site_label_1
_geom_angle_atom_site_label_2
_geom_angle_atom_site_label_3
_geom_angle
_geom_angle_site_symmetry_1
_geom_angle_site_symmetry_3
O3 Eu1 O6 73.99(8) 7_546 7_546
O3 Eu1 O7 86.48(8) 7_546 7_546
O6 Eu1 O7 69.64(9) 7_546 7_546
O3 Eu1 O2 140.13(8) 7_546 .
O6 Eu1 O2 68.94(8) 7_546 .
O7 Eu1 O2 93.91(8) 7_546 .
O3 Eu1 O5 74.53(8) 7_546 .
O6 Eu1 O5 100.62(9) 7_546 .
O7 Eu1 O5 160.59(8) 7_546 .
O2 Eu1 O5 98.12(8) . .
O3 Eu1 O9 136.91(9) 7_546 .
O6 Eu1 O9 126.24(9) 7_546 .
O7 Eu1 O9 70.70(9) 7_546 .
O2 Eu1 O9 79.21(9) . .
O5 Eu1 O9 126.51(9) . .
O3 Eu1 O8 80.47(8) 7_546 1_565
O6 Eu1 O8 154.31(8) 7_546 1_565
O7 Eu1 O8 111.96(8) 7_546 1_565
O2 Eu1 O8 134.48(8) . 1_565
O5 Eu1 O8 69.34(8) . 1_565
O9 Eu1 O8 75.39(9) . 1_565
O3 Eu1 O1 144.09(8) 7_546 .
O6 Eu1 O1 116.41(8) 7_546 .
O7 Eu1 O1 129.38(8) 7_546 .
O2 Eu1 O1 52.07(8) . .
O5 Eu1 O1 69.81(8) . .
O9 Eu1 O1 67.15(9) . .
O8 Eu1 O1 83.18(8) 1_565 .
O3 Eu1 O7 68.42(8) 7_546 1_565
O6 Eu1 O7 119.69(8) 7_546 1_565
O7 Eu1 O7 62.78(9) 7_546 1_565
O2 Eu1 O7 144.87(8) . 1_565
O5 Eu1 O7 112.10(8) . 1_565
O9 Eu1 O7 68.67(9) . 1_565
O8 Eu1 O7 50.27(7) 1_565 1_565
O1 Eu1 O7 121.90(7) . 1_565
O3 Eu1 C3 149.37(9) 7_546 .
O6 Eu1 C3 92.02(9) 7_546 .
O7 Eu1 C3 114.54(9) 7_546 .
O2 Eu1 C3 26.23(9) . .
O5 Eu1 C3 81.74(9) . .
O9 Eu1 C3 73.26(10) . .
O8 Eu1 C3 109.10(9) 1_565 .
O1 Eu1 C3 25.99(8) . .
O7 Eu1 C3 140.20(9) 1_565 .
O3 Eu1 C8 71.63(9) 7_546 1_565
O6 Eu1 C8 139.68(9) 7_546 1_565
O7 Eu1 C8 87.75(9) 7_546 1_565
O2 Eu1 C8 148.24(9) . 1_565
O5 Eu1 C8 89.95(9) . 1_565
O9 Eu1 C8 71.44(10) . 1_565
O8 Eu1 C8 25.03(8) 1_565 1_565
O1 Eu1 C8 103.79(8) . 1_565
O7 Eu1 C8 25.30(8) 1_565 1_565
C3 Eu1 C8 128.14(10) . 1_565
O3 Eu1 C7 80.03(8) 7_546 .
O6 Eu1 C7 83.97(9) 7_546 .
O7 Eu1 C7 152.85(8) 7_546 .
O2 Eu1 C7 81.99(9) . .
O5 Eu1 C7 19.91(8) . .
O9 Eu1 C7 133.72(9) . .
O8 Eu1 C7 89.03(8) 1_565 .
O1 Eu1 C7 67.89(8) . .
O7 Eu1 C7 130.84(8) 1_565 .
C3 Eu1 C7 71.34(9) . .
C8 Eu1 C7 109.77(10) 1_565 .
O1 K1 O4 140.45(9) 5_556 7_546
O1 K1 O8 113.91(8) 5_556 1_565
O4 K1 O8 89.89(8) 7_546 1_565
O1 K1 O5 151.73(8) 5_556 .
O4 K1 O5 67.40(9) 7_546 .
O8 K1 O5 59.63(7) 1_565 .
O1 K1 N3 117.03(8) 5_556 .
O4 K1 N3 75.43(10) 7_546 .
O8 K1 N3 114.73(8) 1_565 .
O5 K1 N3 55.97(7) . .
O1 K1 O8 74.32(7) 5_556 5_546
O4 K1 O8 138.86(9) 7_546 5_546
O8 K1 O8 91.94(7) 1_565 5_546
O5 K1 O8 78.34(8) . 5_546
N3 K1 O8 66.59(8) . 5_546
O1 K1 N4 72.54(8) 5_556 1_565
O4 K1 N4 99.20(9) 7_546 1_565
O8 K1 N4 56.21(7) 1_565 1_565
O5 K1 N4 114.25(8) . 1_565
N3 K1 N4 169.96(9) . 1_565
O8 K1 N4 115.68(8) 5_546 1_565
O1 K1 O2W 74.47(6) 5_556 .
O4 K1 O2W 65.99(7) 7_546 .
O8 K1 O2W 123.82(9) 1_565 .
O5 K1 O2W 133.19(7) . .
N3 K1 O2W 107.20(11) . .
O8 K1 O2W 139.81(7) 5_546 .
N4 K1 O2W 77.58(11) 1_565 .
O1 K1 O1W 66.89(8) 5_556 .
O4 K1 O1W 88.47(9) 7_546 .
O8 K1 O1W 178.02(8) 1_565 .
O5 K1 O1W 120.62(8) . .
N3 K1 O1W 65.90(8) . .
O8 K1 O1W 90.03(8) 5_546 .
N4 K1 O1W 122.99(9) 1_565 .
O2W K1 O1W 54.41(10) . .
O1 K1 K1 95.01(6) 5_556 5_556
O4 K1 K1 123.46(7) 7_546 5_556
O8 K1 K1 47.17(5) 1_565 5_556
O5 K1 K1 59.70(6) . 5_556
N3 K1 K1 90.18(7) . 5_556
O8 K1 K1 44.77(5) 5_546 5_556
N4 K1 K1 85.77(6) 1_565 5_556
O2W K1 K1 162.31(10) . 5_556
O1W K1 K1 134.80(7) . 5_556
O1 K1 Eu1 37.30(6) 5_556 5_556
O4 K1 Eu1 165.90(7) 7_546 5_556
O8 K1 Eu1 103.21(6) 1_565 5_556
O5 K1 Eu1 114.72(6) . 5_556
N3 K1 Eu1 94.09(6) . 5_556
O8 K1 Eu1 37.22(4) 5_546 5_556
N4 K1 Eu1 92.51(6) 1_565 5_556
O2W K1 Eu1 109.44(3) . 5_556
O1W K1 Eu1 78.53(6) . 5_556
K1 K1 Eu1 64.95(3) 5_556 5_556
O1 K1 Eu1 146.38(6) 5_556 .
O4 K1 Eu1 65.58(7) 7_546 .
O8 K1 Eu1 33.02(5) 1_565 .
O5 K1 Eu1 30.95(5) . .
N3 K1 Eu1 86.30(6) . .
O8 K1 Eu1 95.97(6) 5_546 .
N4 K1 Eu1 83.74(6) 1_565 .
O2W K1 Eu1 123.85(4) . .
O1W K1 Eu1 146.42(6) . .
K1 K1 Eu1 59.04(3) 5_556 .
Eu1 K1 Eu1 123.99(4) 5_556 .
N2 S1 N1 98.75(16) . .
N3 S2 N4 98.64(16) . .
C3 O1 Eu1 88.5(2) . .
C3 O1 K1 167.6(2) . 5_556
Eu1 O1 K1 103.90(9) . 5_556
C3 O2 Eu1 95.7(2) . .
C4 O3 Eu1 143.2(2) . 7_546
C4 O4 K1 126.9(3) . 7_546
C7 O5 Eu1 118.4(2) . .
C7 O5 K1 127.5(2) . .
Eu1 O5 K1 111.86(9) . .
C7 O6 Eu1 135.1(2) . 7_546
C8 O7 Eu1 150.0(2) . 7_546
C8 O7 Eu1 91.23(19) . 1_545
Eu1 O7 Eu1 117.22(9) 7_546 1_545
C8 O8 Eu1 96.1(2) . 1_545
C8 O8 K1 114.6(2) . 1_545
Eu1 O8 K1 109.55(9) 1_545 1_545
C8 O8 K1 147.1(2) . 5_546
Eu1 O8 K1 98.17(8) 1_545 5_546
K1 O8 K1 88.06(7) 1_545 5_546
Eu1 O9 H9A 125(3) . .
Eu1 O9 H9B 126(3) . .
H9A O9 H9B 110(3) . .
C1 N1 S1 107.0(2) . .
C2 N2 S1 107.1(3) . .
C5 N3 S2 108.5(2) . .
C5 N3 K1 120.8(2) . .
S2 N3 K1 130.55(15) . .
C6 N4 S2 107.3(2) . .
C6 N4 K1 114.5(2) . 1_545
S2 N4 K1 138.03(15) . 1_545
N1 C1 C2 113.5(3) . .
N1 C1 C3 122.3(3) . .
C2 C1 C3 124.1(3) . .
N2 C2 C1 113.6(3) . .
N2 C2 C4 118.9(3) . .
C1 C2 C4 127.5(3) . .
O1 C3 O2 123.1(3) . .
O1 C3 C1 120.6(3) . .
O2 C3 C1 116.3(3) . .
O1 C3 Eu1 65.56(19) . .
O2 C3 Eu1 58.12(17) . .
C1 C3 Eu1 169.2(2) . .
O4 C4 O3 127.0(3) . .
O4 C4 C2 118.6(3) . .
O3 C4 C2 114.4(3) . .
N3 C5 C6 112.0(3) . .
N3 C5 C7 118.8(3) . .
C6 C5 C7 129.2(3) . .
N4 C6 C5 113.5(3) . .
N4 C6 C8 115.6(3) . .
C5 C6 C8 130.8(3) . .
O5 C7 O6 124.8(3) . .
O5 C7 C5 116.6(3) . .
O6 C7 C5 118.6(3) . .
O5 C7 Eu1 41.71(17) . .
O6 C7 Eu1 83.8(2) . .
C5 C7 Eu1 156.8(2) . .
O8 C8 O7 122.1(3) . .
O8 C8 C6 118.8(3) . .
O7 C8 C6 119.0(3) . .
O8 C8 Eu1 58.86(17) . 1_545
O7 C8 Eu1 63.47(17) . 1_545
C6 C8 Eu1 170.8(2) . 1_545
K1 O1W H1A 115.3(15) . .
K1 O1W H1B 112.3(14) . .
H1A O1W H1B 106(2) . .
K1 O2W K1 150.09(19) 2_556 .
K1 O2W H2 106(3) 2_556 .
K1 O2W H2 93(3) . .

loop_
_geom_bond_atom_site_label_1
_geom_bond_atom_site_label_2
_geom_bond_distance
_geom_bond_site_symmetry_2
Eu1 O3 2.382(3) 7_546
Eu1 O6 2.409(2) 7_546
Eu1 O7 2.421(2) 7_546
Eu1 O2 2.431(2) .
Eu1 O5 2.433(2) .
Eu1 O9 2.449(3) .
Eu1 O8 2.540(2) 1_565
Eu1 O1 2.595(2) .
Eu1 O7 2.640(2) 1_565
Eu1 C3 2.849(4) .
Eu1 C8 2.951(3) 1_565
Eu1 C7 3.218(3) .
K1 O1 2.683(3) 5_556
K1 O4 2.731(3) 7_546
K1 O8 2.832(3) 1_565
K1 O5 2.860(3) .
K1 N3 2.932(3) .
K1 O8 2.949(3) 5_546
K1 N4 3.057(3) 1_565
K1 O2W 3.161(2) .
K1 O1W 3.283(4) .
K1 K1 4.019(3) 5_556
K1 Eu1 4.1566(17) 5_556
S1 N2 1.636(4) .
S1 N1 1.639(3) .
S2 N3 1.620(3) .
S2 N4 1.629(3) .
O1 C3 1.249(4) .
O1 K1 2.683(3) 5_556
O2 C3 1.265(4) .
O3 C4 1.273(4) .
O3 Eu1 2.382(3) 7_546
O4 C4 1.222(4) .
O4 K1 2.731(3) 7_546
O5 C7 1.246(4) .
O6 C7 1.252(4) .
O6 Eu1 2.409(2) 7_546
O7 C8 1.261(4) .
O7 Eu1 2.421(2) 7_546
O7 Eu1 2.640(2) 1_545
O8 C8 1.255(4) .
O8 Eu1 2.540(2) 1_545
O8 K1 2.832(3) 1_545
O8 K1 2.949(3) 5_546
O9 H9A 0.94(2) .
O9 H9B 0.93(2) .
N1 C1 1.324(4) .
N2 C2 1.324(5) .
N3 C5 1.326(4) .
N4 C6 1.327(4) .
N4 K1 3.057(3) 1_545
C1 C2 1.428(5) .
C1 C3 1.503(5) .
C2 C4 1.516(5) .
C5 C6 1.436(5) .
C5 C7 1.519(5) .
C6 C8 1.510(5) .
C8 Eu1 2.951(3) 1_545
O1W H1A 0.900(19) .
O1W H1B 0.911(19) .
O2W K1 3.161(2) 2_556
O2W H2 0.93(2) .

loop_
_geom_hbond_atom_site_label_D
_geom_hbond_atom_site_label_H
_geom_hbond_atom_site_label_A
_geom_hbond_distance_DH
_geom_hbond_distance_HA
_geom_hbond_distance_DA
_geom_hbond_angle_DHA
_geom_hbond_site_symmetry_A
O9 H9A O3 0.94(2) 1.90(2) 2.806(4) 161(4) 1_565
O9 H9B O1W 0.93(2) 1.90(2) 2.824(4) 171(5) 5_556
O1W H1A O4 0.900(19) 1.92(2) 2.782(4) 159(3) 8_446
O1W H1A O2W 0.900(19) 2.69(4) 2.948(6) 98(2) .
O1W H1B O1W 0.911(19) 2.77(4) 3.354(7) 123(3) 2_556
O2W H2 N1 0.93(2) 2.06(2) 2.980(4) 172(5) 5_556
